data_7004953
loop_
_publ_author_name
'Medlycott, Elaine A.'
'Udachin, Konstantin A.'
'Hanan, Garry S.'

_publ_section_title
;
 Non-covalent polymerisation in the solid state: halogen-halogen vs.
 methyl-methyl interactions in the complexes of
 2,4-di(2-pyridyl)-1,3,5-triazine ligands.
;
_journal_issue 4
_journal_name_full 'Dalton transactions (Cambridge, England : 2003)'
_journal_page_first 430
_journal_page_last 438
_journal_paper_doi 10.1039/b613883g
_journal_year 2007
_chemical_compound_source 'Synthesized by the authors. See text'
_chemical_formula_moiety 'C38 H24 Br2 Cu N10, 2(F6 P), 2(C3 H6 O)'
_chemical_formula_sum 'C44 H36 Br2 Cu F12 N10 O2 P2'
_chemical_formula_weight 1250.13
_chemical_name_systematic
;
?
;
_space_group_IT_number 15
_symmetry_cell_setting monoclinic
_symmetry_space_group_name_Hall '-C 2yc'
_symmetry_space_group_name_H-M 'C 1 2/c 1'
_atom_sites_solution_hydrogens geom
_atom_sites_solution_primary direct
_atom_sites_solution_secondary difmap
_audit_creation_method SHELXL-97
_cell_angle_alpha 90.00
_cell_angle_beta 95.3930(10)
_cell_angle_gamma 90.00
_cell_formula_units_Z 4
_cell_length_a 14.8156(2)
_cell_length_b 21.3172(4)
_cell_length_c 16.7458(3)
_cell_measurement_reflns_used 14604
_cell_measurement_temperature 150(2)
_cell_measurement_theta_max 68.64
_cell_measurement_theta_min 3.64
_cell_volume 5265.37(15)
_computing_cell_refinement 'SMART (Bruker, 2001)'
_computing_data_collection 'SMART (Bruker, 2001)'
_computing_data_reduction 'SAINT (Bruker, 2003)'
_computing_molecular_graphics 'SHELXTL (Bruker, 1997)'
_computing_publication_material 'UdMX (local program)'
_computing_structure_refinement 'SHELXL97 (Sheldrick, 1997)'
_computing_structure_solution 'SHELXS97 (Sheldrick, 1997)'
_diffrn_ambient_temperature 150(2)
_diffrn_detector_area_resol_mean 5.5
_diffrn_measured_fraction_theta_full 0.987
_diffrn_measured_fraction_theta_max 0.987
_diffrn_measurement_device_type 'Bruker AXS Smart 4K/Platform'
_diffrn_measurement_method \w
_diffrn_radiation_monochromator graphite
_diffrn_radiation_source 'Rotating Anode'
_diffrn_radiation_type CuK\a
_diffrn_radiation_wavelength 1.54178
_diffrn_reflns_av_R_equivalents 0.023
_diffrn_reflns_av_sigmaI/netI 0.0135
_diffrn_reflns_limit_h_max 17
_diffrn_reflns_limit_h_min -17
_diffrn_reflns_limit_k_max 25
_diffrn_reflns_limit_k_min -25
_diffrn_reflns_limit_l_max 20
_diffrn_reflns_limit_l_min -19
_diffrn_reflns_number 60135
_diffrn_reflns_theta_full 68.88
_diffrn_reflns_theta_max 68.88
_diffrn_reflns_theta_min 3.64
_diffrn_standards_decay_% -0.01
_diffrn_standards_number 222
_exptl_absorpt_coefficient_mu 3.732
_exptl_absorpt_correction_T_max 1.0000
_exptl_absorpt_correction_T_min 0.7800
_exptl_absorpt_correction_type multi-scan
_exptl_absorpt_process_details 'Sadabs (Sheldrick,1996)'
_exptl_crystal_colour green
_exptl_crystal_density_diffrn 1.577
_exptl_crystal_density_method 'not measured'
_exptl_crystal_description block
_exptl_crystal_F_000 2492
_exptl_crystal_size_max 0.18
_exptl_crystal_size_mid 0.05
_exptl_crystal_size_min 0.05
_refine_diff_density_max 1.906
_refine_diff_density_min -1.428
_refine_diff_density_rms 0.106
_refine_ls_extinction_method none
_refine_ls_goodness_of_fit_ref 1.046
_refine_ls_hydrogen_treatment constr
_refine_ls_matrix_type full
_refine_ls_number_parameters 425
_refine_ls_number_reflns 4823
_refine_ls_number_restraints 0
_refine_ls_restrained_S_all 1.046
_refine_ls_R_factor_all 0.0679
_refine_ls_R_factor_gt 0.0617
_refine_ls_shift/su_max 0.001
_refine_ls_shift/su_mean 0.000
_refine_ls_structure_factor_coef Fsqd
_refine_ls_weighting_details 'calc w=1/[\s^2^(Fo^2^)+(0.1135P)^2^+16.5641P] where P=(Fo^2^+2Fc^2^)/3'
_refine_ls_weighting_scheme calc
_refine_ls_wR_factor_gt 0.1792
_refine_ls_wR_factor_ref 0.1889
_reflns_number_gt 4252
_reflns_number_total 4823
_reflns_threshold_expression I>2\s(I)
_cod_data_source_file b613883g.txt
_cod_data_source_block gar122
_cod_depositor_comments
;
The following automatic conversions were performed:
'_symmetry_cell_setting' value 'Monoclinic' changed to 'monoclinic'
according to '/home/saulius/struct/CIF-dictionaries/cif_core.dic'
dictionary named 'cif_core.dic' version 2.4.1 from
2010-06-29.

'_geom_angle_publ_flag' value 'Y' changed to 'y' according to
'/home/saulius/struct/CIF-dictionaries/cif_core.dic' dictionary named
'cif_core.dic' version 2.4.1 from 2010-06-29 (131
time).

'_geom_bond_publ_flag' value 'Y' changed to 'y' according to
'/home/saulius/struct/CIF-dictionaries/cif_core.dic' dictionary named
'cif_core.dic' version 2.4.1 from 2010-06-29 (52
times).

'_geom_torsion_publ_flag' value 'N' changed to 'n' according to
'/home/saulius/struct/CIF-dictionaries/cif_core.dic' dictionary named
'cif_core.dic' version 2.4.1 from 2010-06-29 (90 times).

Automatic conversion script
Id: cif_fix_enum 1527 2010-12-29 10:47:43Z saulius 
;
_cod_original_sg_symbol_H-M C2/c
_cod_database_code 7004953

loop_
_symmetry_equiv_pos_as_xyz
'x, y, z'
'-x, y, -z+1/2'
'x+1/2, y+1/2, z'
'-x+1/2, y+1/2, -z+1/2'
'-x, -y, -z'
'x, -y, z-1/2'
'-x+1/2, -y+1/2, -z'
'x+1/2, -y+1/2, z-1/2'

loop_
_atom_site_label
_atom_site_type_symbol
_atom_site_fract_x
_atom_site_fract_y
_atom_site_fract_z
_atom_site_U_iso_or_equiv
_atom_site_adp_type
_atom_site_occupancy
_atom_site_symmetry_multiplicity
_atom_site_calc_flag
_atom_site_refinement_flags
_atom_site_disorder_assembly
_atom_site_disorder_group
Cu1 Cu 0.0000 0.26811(3) 0.2500 0.0376(2) Uani 1 2 d S . .
N1 N 0.0773(2) 0.34126(14) 0.31997(17) 0.0405(6) Uani 1 1 d . . .
N2 N 0.1186(2) 0.26563(13) 0.20853(17) 0.0353(6) Uani 1 1 d . . .
N3 N -0.0177(2) 0.19687(15) 0.15224(18) 0.0447(7) Uani 1 1 d . . .
N4 N 0.27179(19) 0.29654(14) 0.21956(16) 0.0367(6) Uani 1 1 d . . .
N5 N 0.2148(2) 0.22359(14) 0.11893(18) 0.0402(7) Uani 1 1 d . . .
C1 C 0.0489(3) 0.3818(2) 0.3732(2) 0.0501(9) Uani 1 1 d . . .
H1 H -0.0134 0.3820 0.3824 0.060 Uiso 1 1 calc R . .
C2 C 0.1069(3) 0.4232(2) 0.4152(2) 0.0551(10) Uani 1 1 d . . .
H2 H 0.0848 0.4511 0.4531 0.066 Uiso 1 1 calc R . .
C3 C 0.1973(3) 0.42380(19) 0.4017(2) 0.0523(9) Uani 1 1 d . . .
H3 H 0.2383 0.4516 0.4307 0.063 Uiso 1 1 calc R . .
C4 C 0.2274(3) 0.38322(17) 0.3452(2) 0.0430(8) Uani 1 1 d . . .
H4 H 0.2890 0.3831 0.3338 0.052 Uiso 1 1 calc R . .
C5 C 0.1653(2) 0.34304(16) 0.30603(19) 0.0363(7) Uani 1 1 d . . .
C6 C 0.1888(2) 0.29982(15) 0.24186(19) 0.0347(7) Uani 1 1 d . . .
C7 C 0.2824(2) 0.25825(17) 0.1572(2) 0.0387(7) Uani 1 1 d . . .
C8 C 0.1363(2) 0.22759(16) 0.1478(2) 0.0369(7) Uani 1 1 d . . .
C9 C 0.0583(2) 0.18877(18) 0.1154(2) 0.0418(8) Uani 1 1 d . . .
C10 C 0.0658(3) 0.1466(2) 0.0533(3) 0.0560(10) Uani 1 1 d . . .
H10 H 0.1204 0.1429 0.0282 0.067 Uiso 1 1 calc R . .
C11 C -0.0092(4) 0.1099(3) 0.0290(3) 0.0750(14) Uani 1 1 d . . .
H11 H -0.0066 0.0799 -0.0127 0.090 Uiso 1 1 calc R . .
C12 C -0.0882(4) 0.1177(3) 0.0665(4) 0.0797(16) Uani 1 1 d . . .
H12 H -0.1403 0.0931 0.0507 0.096 Uiso 1 1 calc R . .
C13 C -0.0901(3) 0.1622(2) 0.1277(3) 0.0626(11) Uani 1 1 d . . .
H13 H -0.1446 0.1678 0.1526 0.075 Uiso 1 1 calc R . .
C14 C 0.3724(3) 0.2518(2) 0.1296(2) 0.0439(8) Uani 1 1 d . . .
C15 C 0.4428(3) 0.2918(2) 0.1566(3) 0.0551(10) Uani 1 1 d . . .
H15 H 0.4318 0.3250 0.1923 0.066 Uiso 1 1 calc R . .
C16 C 0.5282(3) 0.2840(3) 0.1324(3) 0.0675(13) Uani 1 1 d . . .
H16 H 0.5760 0.3114 0.1514 0.081 Uiso 1 1 calc R . .
C17 C 0.5435(3) 0.2363(2) 0.0807(3) 0.0608(12) Uani 1 1 d . . .
C18 C 0.4750(3) 0.1959(3) 0.0526(3) 0.0717(14) Uani 1 1 d . . .
H18 H 0.4868 0.1628 0.0170 0.086 Uiso 1 1 calc R . .
C19 C 0.3895(3) 0.2040(2) 0.0767(3) 0.0577(11) Uani 1 1 d . . .
H19 H 0.3418 0.1767 0.0571 0.069 Uiso 1 1 calc R . .
Br1 Br 0.66067(3) 0.22643(4) 0.04540(4) 0.0862(3) Uani 1 1 d . . .
P1 P 0.22217(9) 0.44218(5) 0.08111(6) 0.0595(3) Uani 1 1 d . . .
F11 F 0.1490(9) 0.4462(5) 0.0160(7) 0.117(5) Uani 0.50 1 d P A -1
F12 F 0.2240(17) 0.5190(11) 0.0933(16) 0.070(3) Uani 0.50 1 d P A -1
F13 F 0.2978(8) 0.4617(4) 0.0114(5) 0.106(3) Uani 0.50 1 d P A -1
F14 F 0.2440(8) 0.3716(3) 0.0643(4) 0.100(3) Uani 0.50 1 d P A -1
F15 F 0.1679(9) 0.4342(8) 0.1502(8) 0.104(5) Uani 0.50 1 d P A -1
F16 F 0.3139(7) 0.4414(4) 0.1460(5) 0.085(3) Uani 0.50 1 d P A -1
F111 F 0.1151(6) 0.4612(4) 0.0492(6) 0.083(3) Uani 0.50 1 d P A -2
F112 F 0.2468(16) 0.5098(10) 0.0819(14) 0.089(5) Uani 0.50 1 d P A -2
F113 F 0.2366(7) 0.4341(3) -0.0089(4) 0.084(2) Uani 0.50 1 d P A -2
F114 F 0.1778(4) 0.3698(3) 0.0821(3) 0.0574(13) Uani 0.50 1 d P A -2
F115 F 0.1970(10) 0.4415(6) 0.1712(7) 0.093(4) Uani 0.50 1 d P A -2
F116 F 0.3148(6) 0.4170(5) 0.1081(6) 0.096(3) Uani 0.50 1 d P A -2
C21 C 0.3842(10) 0.0883(7) 0.271(2) 0.32(2) Uani 0.717(5) 1 d P B -1
H21A H 0.4248 0.1173 0.2469 0.487 Uiso 0.717(5) 1 calc PR B -1
H21B H 0.3927 0.0458 0.2509 0.487 Uiso 0.717(5) 1 calc PR B -1
H21C H 0.3980 0.0886 0.3297 0.487 Uiso 0.717(5) 1 calc PR B -1
C22 C 0.2987(6) 0.1060(3) 0.2530(4) 0.078(2) Uani 0.717(5) 1 d P B -1
C23 C 0.2324(19) 0.0602(6) 0.2079(8) 0.253(15) Uani 0.717(5) 1 d P B -1
H23A H 0.1708 0.0773 0.2055 0.379 Uiso 0.717(5) 1 calc PR B -1
H23B H 0.2345 0.0198 0.2360 0.379 Uiso 0.717(5) 1 calc PR B -1
H23C H 0.2496 0.0541 0.1533 0.379 Uiso 0.717(5) 1 calc PR B -1
O24 O 0.2630(4) 0.1502(2) 0.2694(3) 0.0759(15) Uani 0.717(5) 1 d P B -1
O34 O 0.0540(7) 0.9260(6) 0.1884(7) 0.061(3) Uani 0.283(5) 1 d P B -2
C32 C 0.0452(12) 0.9690(9) 0.2262(12) 0.047(5) Uani 0.283(5) 1 d P B -2
C31 C 0.092(2) 1.0263(12) 0.2202(16) 0.109(9) Uani 0.283(5) 1 d P B -2
H31A H 0.1239 1.0368 0.2724 0.164 Uiso 0.283(5) 1 calc PR B -2
H31B H 0.0483 1.0596 0.2040 0.164 Uiso 0.283(5) 1 calc PR B -2
H31C H 0.1356 1.0223 0.1801 0.164 Uiso 0.283(5) 1 calc PR B -2
C33 C -0.0104(14) 0.9629(10) 0.2920(14) 0.058(6) Uani 0.283(5) 1 d P B -2
H33A H -0.0735 0.9725 0.2732 0.087 Uiso 0.283(5) 1 calc PR B -2
H33B H 0.0110 0.9921 0.3348 0.087 Uiso 0.283(5) 1 calc PR B -2
H33C H -0.0064 0.9198 0.3125 0.087 Uiso 0.283(5) 1 calc PR B -2

loop_
_atom_site_aniso_label
_atom_site_aniso_U_11
_atom_site_aniso_U_22
_atom_site_aniso_U_33
_atom_site_aniso_U_23
_atom_site_aniso_U_13
_atom_site_aniso_U_12
Cu1 0.0296(4) 0.0472(4) 0.0364(4) 0.000 0.0054(3) 0.000
N1 0.0346(15) 0.0525(16) 0.0354(14) -0.0009(12) 0.0078(11) 0.0003(12)
N2 0.0306(14) 0.0430(15) 0.0328(14) -0.0008(11) 0.0053(11) -0.0019(11)
N3 0.0329(15) 0.0581(18) 0.0434(16) -0.0037(14) 0.0061(12) -0.0037(13)
N4 0.0323(14) 0.0447(15) 0.0340(14) -0.0021(12) 0.0070(11) -0.0025(11)
N5 0.0322(15) 0.0516(17) 0.0375(15) -0.0068(12) 0.0065(12) -0.0056(12)
C1 0.046(2) 0.064(2) 0.0425(19) -0.0011(17) 0.0139(16) 0.0104(18)
C2 0.065(3) 0.056(2) 0.046(2) -0.0069(18) 0.0125(19) 0.011(2)
C3 0.061(2) 0.051(2) 0.044(2) -0.0089(17) 0.0019(18) -0.0018(18)
C4 0.0390(19) 0.0481(19) 0.0419(18) -0.0029(15) 0.0042(15) -0.0009(15)
C5 0.0345(17) 0.0426(17) 0.0322(16) 0.0000(13) 0.0050(13) 0.0008(13)
C6 0.0320(16) 0.0400(16) 0.0322(15) 0.0011(13) 0.0039(12) -0.0012(13)
C7 0.0337(18) 0.0482(18) 0.0348(17) 0.0003(14) 0.0066(14) -0.0032(14)
C8 0.0334(18) 0.0449(18) 0.0329(16) -0.0018(13) 0.0054(13) -0.0007(13)
C9 0.0344(17) 0.0511(19) 0.0397(18) -0.0035(15) 0.0029(14) -0.0047(15)
C10 0.052(2) 0.068(3) 0.049(2) -0.0180(19) 0.0099(18) -0.0101(19)
C11 0.068(3) 0.088(3) 0.069(3) -0.030(3) 0.005(2) -0.022(3)
C12 0.058(3) 0.098(4) 0.082(3) -0.018(3) 0.000(2) -0.035(3)
C13 0.036(2) 0.085(3) 0.067(3) -0.003(2) 0.0067(18) -0.014(2)
C14 0.0327(18) 0.060(2) 0.0401(19) -0.0046(16) 0.0090(14) -0.0040(16)
C15 0.040(2) 0.073(3) 0.054(2) -0.018(2) 0.0161(17) -0.0139(19)
C16 0.039(2) 0.097(3) 0.068(3) -0.025(3) 0.016(2) -0.019(2)
C17 0.030(2) 0.095(3) 0.060(3) -0.013(2) 0.0214(18) -0.0026(19)
C18 0.041(2) 0.099(4) 0.078(3) -0.036(3) 0.024(2) -0.006(2)
C19 0.041(2) 0.077(3) 0.058(2) -0.024(2) 0.0175(18) -0.010(2)
Br1 0.0398(3) 0.1327(6) 0.0910(5) -0.0280(3) 0.0316(3) -0.0090(3)
P1 0.0848(9) 0.0516(6) 0.0412(6) 0.0049(4) 0.0006(5) 0.0026(5)
F11 0.148(12) 0.072(5) 0.114(9) 0.006(5) -0.073(8) -0.001(6)
F12 0.092(7) 0.044(5) 0.076(6) -0.003(4) 0.019(5) 0.002(4)
F13 0.150(8) 0.093(5) 0.085(5) 0.027(4) 0.061(6) 0.042(5)
F14 0.184(9) 0.056(3) 0.053(3) -0.001(3) -0.019(5) 0.022(5)
F15 0.074(5) 0.147(10) 0.091(10) 0.066(8) 0.012(6) -0.015(5)
F16 0.092(5) 0.086(5) 0.075(5) -0.001(4) -0.014(4) 0.014(4)
F111 0.059(4) 0.076(6) 0.113(7) 0.042(5) 0.003(4) 0.003(3)
F112 0.126(15) 0.056(9) 0.081(10) 0.013(6) -0.017(9) -0.027(8)
F113 0.125(7) 0.074(4) 0.059(4) 0.010(3) 0.043(4) 0.000(4)
F114 0.067(3) 0.053(3) 0.051(3) 0.010(2) -0.001(3) -0.013(3)
F115 0.157(13) 0.083(5) 0.038(4) 0.010(3) 0.015(6) 0.022(7)
F116 0.059(4) 0.115(7) 0.114(7) 0.046(6) 0.005(5) 0.006(5)
C21 0.114(11) 0.123(11) 0.76(6) 0.20(2) 0.18(2) 0.051(9)
C22 0.132(7) 0.046(3) 0.065(4) 0.017(3) 0.061(4) 0.018(4)
C23 0.56(5) 0.085(8) 0.087(8) -0.001(6) -0.088(15) 0.082(15)
O24 0.099(4) 0.072(3) 0.061(3) 0.009(2) 0.032(3) 0.027(3)
O34 0.034(5) 0.067(7) 0.082(8) -0.035(6) 0.002(5) -0.007(5)
C32 0.015(9) 0.046(9) 0.079(12) -0.002(7) -0.005(8) 0.000(7)
C31 0.15(2) 0.083(15) 0.098(17) 0.032(13) -0.001(16) -0.007(15)
C33 0.027(10) 0.054(10) 0.090(13) -0.016(8) -0.006(10) 0.021(9)

loop_
_atom_type_symbol
_atom_type_description
_atom_type_scat_dispersion_real
_atom_type_scat_dispersion_imag
_atom_type_scat_source
C C 0.0181 0.0091 'International Tables Vol C Tables 4.2.6.8 and 6.1.1.4'
H H 0.0000 0.0000 'International Tables Vol C Tables 4.2.6.8 and 6.1.1.4'
N N 0.0311 0.0180 'International Tables Vol C Tables 4.2.6.8 and 6.1.1.4'
F F 0.0727 0.0534 'International Tables Vol C Tables 4.2.6.8 and 6.1.1.4'
P P 0.2955 0.4335 'International Tables Vol C Tables 4.2.6.8 and 6.1.1.4'
Cu Cu -1.9646 0.5888 'International Tables Vol C Tables 4.2.6.8 and 6.1.1.4'
Br Br -0.6763 1.2805 'International Tables Vol C Tables 4.2.6.8 and 6.1.1.4'
O O 0.0492 0.0322 'International Tables Vol C Tables 4.2.6.8 and 6.1.1.4'

loop_
_geom_angle_atom_site_label_1
_geom_angle_atom_site_label_2
_geom_angle_atom_site_label_3
_geom_angle_site_symmetry_1
_geom_angle_site_symmetry_2
_geom_angle_site_symmetry_3
_geom_angle
_geom_angle_publ_flag
N2 CU1 N2 . . 2 176.89(16) y
N2 CU1 N1 . . 2 105.68(11) y
N2 CU1 N1 2 . 2 76.59(11) y
N2 CU1 N1 . . . 76.59(11) y
N2 CU1 N1 2 . . 105.68(11) y
N1 CU1 N1 2 . . 90.00(16) y
N2 CU1 N3 . . . 76.58(11) y
N2 CU1 N3 2 . . 101.25(11) y
N1 CU1 N3 2 . . 94.14(11) y
N1 CU1 N3 . . . 152.98(11) y
N2 CU1 N3 . . 2 101.25(11) y
N2 CU1 N3 2 . 2 76.58(11) y
N1 CU1 N3 2 . 2 152.98(11) y
N1 CU1 N3 . . 2 94.14(11) y
N3 CU1 N3 . . 2 94.17(17) y
C1 N1 C5 . . . 117.9(3) y
C1 N1 CU1 . . . 129.1(3) y
C5 N1 CU1 . . . 113.0(2) y
C8 N2 C6 . . . 116.3(3) y
C8 N2 CU1 . . . 122.1(2) y
C6 N2 CU1 . . . 121.6(2) y
C13 N3 C9 . . . 118.1(4) y
C13 N3 CU1 . . . 129.7(3) y
C9 N3 CU1 . . . 112.2(2) y
C6 N4 C7 . . . 115.6(3) y
C8 N5 C7 . . . 115.8(3) y
N1 C1 C2 . . . 122.3(4) y
N1 C1 H1 . . . 118.9 ?
C2 C1 H1 . . . 118.9 ?
C3 C2 C1 . . . 119.3(4) y
C3 C2 H2 . . . 120.3 ?
C1 C2 H2 . . . 120.3 ?
C2 C3 C4 . . . 119.1(4) y
C2 C3 H3 . . . 120.4 ?
C4 C3 H3 . . . 120.4 ?
C5 C4 C3 . . . 118.0(4) y
C5 C4 H4 . . . 121 ?
C3 C4 H4 . . . 121 ?
N1 C5 C4 . . . 123.3(3) y
N1 C5 C6 . . . 113.9(3) y
C4 C5 C6 . . . 122.7(3) y
N4 C6 N2 . . . 123.9(3) y
N4 C6 C5 . . . 121.8(3) y
N2 C6 C5 . . . 114.4(3) y
N4 C7 N5 . . . 124.2(3) y
N4 C7 C14 . . . 118.7(3) y
N5 C7 C14 . . . 117.1(3) y
N5 C8 N2 . . . 124.3(3) y
N5 C8 C9 . . . 121.3(3) y
N2 C8 C9 . . . 114.4(3) y
N3 C9 C10 . . . 123.8(3) y
N3 C9 C8 . . . 114.7(3) y
C10 C9 C8 . . . 121.5(3) y
C9 C10 C11 . . . 117.8(4) y
C9 C10 H10 . . . 121.1 ?
C11 C10 H10 . . . 121.1 ?
C10 C11 C12 . . . 119.0(4) y
C10 C11 H11 . . . 120.5 ?
C12 C11 H11 . . . 120.5 ?
C11 C12 C13 . . . 119.3(4) y
C11 C12 H12 . . . 120.4 ?
C13 C12 H12 . . . 120.4 ?
N3 C13 C12 . . . 122.0(4) y
N3 C13 H13 . . . 119 ?
C12 C13 H13 . . . 119 ?
C19 C14 C15 . . . 118.7(4) y
C19 C14 C7 . . . 119.9(4) y
C15 C14 C7 . . . 121.4(4) y
C16 C15 C14 . . . 120.9(4) y
C16 C15 H15 . . . 119.5 ?
C14 C15 H15 . . . 119.5 ?
C17 C16 C15 . . . 119.2(4) y
C17 C16 H16 . . . 120.4 ?
C15 C16 H16 . . . 120.4 ?
C16 C17 C18 . . . 121.3(4) y
C16 C17 BR1 . . . 119.4(3) y
C18 C17 BR1 . . . 119.3(3) y
C19 C18 C17 . . . 119.2(4) y
C19 C18 H18 . . . 120.4 ?
C17 C18 H18 . . . 120.4 ?
C18 C19 C14 . . . 120.5(4) y
C18 C19 H19 . . . 119.7 ?
C14 C19 H19 . . . 119.7 ?
F11 P1 F15 . . . 99.7(8) y
F11 P1 F112 . . . 96.50(11) y
F15 P1 F112 . . . 104.8(1) y
F11 P1 F116 . . . 146.6(7) y
F15 P1 F116 . . . 105.8(6) y
F112 P1 F116 . . . 97.3(1) y
F11 P1 F113 . . . 56.2(6) y
F15 P1 F113 . . . 151.8(6) y
F112 P1 F113 . . . 93.4(9) y
F116 P1 F113 . . . 92.7(6) y
F11 P1 F14 . . . 94.2(5) y
F15 P1 F14 . . . 99.6(8) y
F112 P1 F14 . . . 151.2(9) y
F116 P1 F14 . . . 60.9(6) y
F113 P1 F14 . . . 70.7(4) y
F11 P1 F115 . . . 118.9(8) y
F15 P1 F115 . . . 20.4(7) y
F112 P1 F115 . . . 94.6(1) y
F116 P1 F115 . . . 90.0(6) y
F113 P1 F115 . . . 171.1(6) y
F14 P1 F115 . . . 103.4(6) y
F11 P1 F12 . . . 92.10(11) y
F15 P1 F12 . . . 91.2(1) y
F112 P1 F12 . . . 15.30(13) y
F116 P1 F12 . . . 108.3(1) y
F113 P1 F12 . . . 103.2(9) y
F14 P1 F12 . . . 166.4(9) y
F115 P1 F12 . . . 83.9(1) y
F11 P1 F16 . . . 172.3(7) y
F15 P1 F16 . . . 87.7(6) y
F112 P1 F16 . . . 79.6(1) y
F116 P1 F16 . . . 29.6(4) y
F113 P1 F16 . . . 117.1(5) y
F14 P1 F16 . . . 86.5(4) y
F115 P1 F16 . . . 68.2(6) y
F12 P1 F16 . . . 85.7(1) y
F11 P1 F111 . . . 30.3(6) y
F15 P1 F111 . . . 73.1(6) y
F112 P1 F111 . . . 89.5(9) y
F116 P1 F111 . . . 173.1(5) y
F113 P1 F111 . . . 86.0(5) y
F14 P1 F111 . . . 112.3(5) y
F115 P1 F111 . . . 90.3(6) y
F12 P1 F111 . . . 78.6(1) y
F16 P1 F111 . . . 154.7(5) y
F11 P1 F114 . . . 78.3(5) y
F15 P1 F114 . . . 69.1(7) y
F112 P1 F114 . . . 171.0(8) y
F116 P1 F114 . . . 90.9(4) y
F113 P1 F114 . . . 89.9(4) y
F14 P1 F114 . . . 37.6(4) y
F115 P1 F114 . . . 81.6(5) y
F12 P1 F114 . . . 155.9(8) y
F16 P1 F114 . . . 106.4(4) y
F111 P1 F114 . . . 82.3(4) y
F11 P1 F13 . . . 88.0(7) y
F15 P1 F13 . . . 169.2(7) y
F112 P1 F13 . . . 66.5(8) y
F116 P1 F13 . . . 70.1(5) y
F113 P1 F13 . . . 38.7(4) y
F14 P1 F13 . . . 87.3(5) y
F115 P1 F13 . . . 149.5(7) y
F12 P1 F13 . . . 80.9(8) y
F16 P1 F13 . . . 84.4(5) y
F111 P1 F13 . . . 112.2(5) y
F114 P1 F13 . . . 120.2(4) y
O24 C22 C21 . . . 129.70(15) y
O24 C22 C23 . . . 111.10(11) y
C21 C22 C23 . . . 119.00(15) y
O34 C32 C31 . . . 126(2) y
O34 C32 C33 . . . 117(2) y
C31 C32 C33 . . . 117(2) y
C32 C31 H31A . . . 109.5 ?
C32 C31 H31B . . . 109.5 ?
H31A C31 H31B . . . 109.5 ?
C32 C31 H31C . . . 109.5 ?
H31A C31 H31C . . . 109.5 ?
H31B C31 H31C . . . 109.5 ?
C32 C33 H33A . . . 109.5 ?
C32 C33 H33B . . . 109.5 ?
H33A C33 H33B . . . 109.5 ?
C32 C33 H33C . . . 109.5 ?
H33A C33 H33C . . . 109.5 ?
H33B C33 H33C . . . 109.5 ?

loop_
_geom_bond_atom_site_label_1
_geom_bond_atom_site_label_2
_geom_bond_site_symmetry_1
_geom_bond_site_symmetry_2
_geom_bond_distance
_geom_bond_publ_flag
Cu1 N2 . . 1.951(3) y
Cu1 N2 . 2 1.951(3) y
Cu1 N1 . 2 2.205(3) y
Cu1 N1 . . 2.205(3) y
Cu1 N3 . . 2.230(3) y
Cu1 N3 . 2 2.230(3) y
N1 C1 . . 1.337(5) y
N1 C5 . . 1.347(4) y
N2 C8 . . 1.346(5) y
N2 C6 . . 1.346(4) y
N3 C13 . . 1.336(5) y
N3 C9 . . 1.346(5) y
N4 C6 . . 1.321(4) y
N4 C7 . . 1.346(5) y
N5 C8 . . 1.303(5) y
N5 C7 . . 1.357(5) y
C1 C2 . . 1.379(6) y
C1 H1 . . 0.95 ?
C2 C3 . . 1.379(6) y
C2 H2 . . 0.95 ?
C3 C4 . . 1.386(5) y
C3 H3 . . 0.95 ?
C4 C5 . . 1.377(5) y
C4 H4 . . 0.95 ?
C5 C6 . . 1.482(5) y
C7 C14 . . 1.457(5) y
C8 C9 . . 1.482(5) y
C9 C10 . . 1.387(5) y
C10 C11 . . 1.388(6) y
C10 H10 . . 0.95 ?
C11 C12 . . 1.389(8) y
C11 H11 . . 0.95 ?
C12 C13 . . 1.398(8) y
C12 H12 . . 0.95 ?
C13 H13 . . 0.95 ?
C14 C19 . . 1.390(6) y
C14 C15 . . 1.390(6) y
C15 C16 . . 1.373(6) y
C15 H15 . . 0.95 ?
C16 C17 . . 1.369(7) y
C16 H16 . . 0.95 ?
C17 C18 . . 1.380(7) y
C17 Br1 . . 1.898(4) y
C18 C19 . . 1.376(6) y
C18 H18 . . 0.95 ?
C19 H19 . . 0.95 ?
P1 F11 . . 1.466(9) y
P1 F15 . . 1.480(13) y
P1 F112 . . 1.49(2) y
P1 F116 . . 1.503(8) y
P1 F113 . . 1.552(6) y
P1 F14 . . 1.570(6) y
P1 F115 . . 1.587(12) y
P1 F12 . . 1.65(2) y
P1 F16 . . 1.658(9) y
P1 F111 . . 1.676(9) y
P1 F114 . . 1.677(5) y
P1 F13 . . 1.743(8) y
C21 C22 . . 1.330(18) y
C21 H21a . . 0.98 ?
C21 H21b . . 0.98 ?
C21 H21c . . 0.98 ?
C22 O24 . . 1.127(8) y
C22 C23 . . 1.53(2) y
C23 H23a . . 0.98 ?
C23 H23b . . 0.98 ?
C23 H23c . . 0.98 ?
O34 C32 . . 1.13(2) y
C32 C31 . . 1.41(3) y
C32 C33 . . 1.44(2) y
C31 H31a . . 0.98 ?
C31 H31b . . 0.98 ?
C31 H31c . . 0.98 ?
C33 H33a . . 0.98 ?
C33 H33b . . 0.98 ?
C33 H33c . . 0.98 ?

loop_
_geom_torsion_atom_site_label_1
_geom_torsion_atom_site_label_2
_geom_torsion_atom_site_label_3
_geom_torsion_atom_site_label_4
_geom_torsion_site_symmetry_1
_geom_torsion_site_symmetry_2
_geom_torsion_site_symmetry_3
_geom_torsion_site_symmetry_4
_geom_torsion
_geom_torsion_publ_flag
N2 CU1 N1 C1 . . . . 174.8(3) n
N2 CU1 N1 C1 2 . . . -7.4(3) n
N1 CU1 N1 C1 2 . . . 68.6(3) n
N3 CU1 N1 C1 . . . . 167.8(3) n
N3 CU1 N1 C1 2 . . . -84.6(3) n
N2 CU1 N1 C5 . . . . -6.3(2) n
N2 CU1 N1 C5 2 . . . 171.5(2) n
N1 CU1 N1 C5 2 . . . -112.4(3) n
N3 CU1 N1 C5 . . . . -13.3(4) n
N3 CU1 N1 C5 2 . . . 94.3(2) n
N2 CU1 N2 C8 2 . . . 46.1(3) n
N1 CU1 N2 C8 2 . . . -90.6(3) n
N1 CU1 N2 C8 . . . . -176.8(3) n
N3 CU1 N2 C8 . . . . 0.0(3) n
N3 CU1 N2 C8 2 . . . 91.6(3) n
N2 CU1 N2 C6 2 . . . -130.7(2) n
N1 CU1 N2 C6 2 . . . 92.6(3) n
N1 CU1 N2 C6 . . . . 6.5(2) n
N3 CU1 N2 C6 . . . . -176.8(3) n
N3 CU1 N2 C6 2 . . . -85.1(3) n
N2 CU1 N3 C13 . . . . 178.4(4) n
N2 CU1 N3 C13 2 . . . 0.7(4) n
N1 CU1 N3 C13 2 . . . -76.4(4) n
N1 CU1 N3 C13 . . . . -174.6(4) n
N3 CU1 N3 C13 2 . . . 77.8(4) n
N2 CU1 N3 C9 . . . . -0.4(2) n
N2 CU1 N3 C9 2 . . . -178.1(3) n
N1 CU1 N3 C9 2 . . . 104.7(3) n
N1 CU1 N3 C9 . . . . 6.6(4) n
N3 CU1 N3 C9 2 . . . -101.0(3) n
C5 N1 C1 C2 . . . . -2.0(6) n
CU1 N1 C1 C2 . . . . 176.9(3) n
N1 C1 C2 C3 . . . . 0.8(6) n
C1 C2 C3 C4 . . . . 0.9(6) n
C2 C3 C4 C5 . . . . -1.3(6) n
C1 N1 C5 C4 . . . . 1.7(5) n
CU1 N1 C5 C4 . . . . -177.4(3) n
C1 N1 C5 C6 . . . . -175.6(3) n
CU1 N1 C5 C6 . . . . 5.3(3) n
C3 C4 C5 N1 . . . . 0.0(5) n
C3 C4 C5 C6 . . . . 177.0(3) n
C7 N4 C6 N2 . . . . 3.1(5) n
C7 N4 C6 C5 . . . . -176.0(3) n
C8 N2 C6 N4 . . . . -1.7(5) n
CU1 N2 C6 N4 . . . . 175.2(2) n
C8 N2 C6 C5 . . . . 177.4(3) n
CU1 N2 C6 C5 . . . . -5.6(4) n
N1 C5 C6 N4 . . . . 178.7(3) n
C4 C5 C6 N4 . . . . 1.4(5) n
N1 C5 C6 N2 . . . . -0.5(4) n
C4 C5 C6 N2 . . . . -177.8(3) n
C6 N4 C7 N5 . . . . -1.1(5) n
C6 N4 C7 C14 . . . . -179.5(3) n
C8 N5 C7 N4 . . . . -2.1(5) n
C8 N5 C7 C14 . . . . 176.3(3) n
C7 N5 C8 N2 . . . . 3.7(5) n
C7 N5 C8 C9 . . . . -175.6(3) n
C6 N2 C8 N5 . . . . -1.9(5) n
CU1 N2 C8 N5 . . . . -178.9(3) n
C6 N2 C8 C9 . . . . 177.4(3) n
CU1 N2 C8 C9 . . . . 0.4(4) n
C13 N3 C9 C10 . . . . 0.1(6) n
CU1 N3 C9 C10 . . . . 179.1(3) n
C13 N3 C9 C8 . . . . -178.2(4) n
CU1 N3 C9 C8 . . . . 0.8(4) n
N5 C8 C9 N3 . . . . 178.5(3) n
N2 C8 C9 N3 . . . . -0.8(5) n
N5 C8 C9 C10 . . . . 0.2(6) n
N2 C8 C9 C10 . . . . -179.2(4) n
N3 C9 C10 C11 . . . . -1.2(7) n
C8 C9 C10 C11 . . . . 177.0(4) n
C9 C10 C11 C12 . . . . 1.1(8) n
C10 C11 C12 C13 . . . . -0.1(9) n
C9 N3 C13 C12 . . . . 1.0(7) n
CU1 N3 C13 C12 . . . . -177.7(4) n
C11 C12 C13 N3 . . . . -1.0(9) n
N4 C7 C14 C19 . . . . 167.2(4) n
N5 C7 C14 C19 . . . . -11.2(6) n
N4 C7 C14 C15 . . . . -11.2(6) n
N5 C7 C14 C15 . . . . 170.4(4) n
C19 C14 C15 C16 . . . . -0.7(7) n
C7 C14 C15 C16 . . . . 177.7(5) n
C14 C15 C16 C17 . . . . 0.4(8) n
C15 C16 C17 C18 . . . . -0.2(9) n
C15 C16 C17 BR1 . . . . 178.7(4) n
C16 C17 C18 C19 . . . . 0.4(9) n
BR1 C17 C18 C19 . . . . -178.5(4) n
C17 C18 C19 C14 . . . . -0.8(9) n
C15 C14 C19 C18 . . . . 1.0(7) n
C7 C14 C19 C18 . . . . -177.5(5) n
